data_1527742
loop_
_publ_author_name
'Loopstra, B.O.'
'Waugh, A.B.'
'Taylor, J.C.'

_publ_section_title
;
 Neutron powder profile studies of the gamma uranium trioxide phases
;
_journal_name_full 'Journal of Solid State Chemistry'
_journal_page_first 9
_journal_page_last 19
_journal_volume 20
_journal_year 1977
_chemical_formula_sum 'O3 U'
_chemical_name_systematic 'U O3'
_space_group_IT_number 70
_symmetry_space_group_name_Hall '-F 2uv 2vw'
_symmetry_space_group_name_H-M 'F d d d :2'
_cell_angle_alpha 90
_cell_angle_beta 90
_cell_angle_gamma 90
_cell_formula_units_Z 32
_cell_length_a 9.787
_cell_length_b 19.932
_cell_length_c 9.705
_cell_volume 1893.198
_citation_journal_id_ASTM JSSCBI
_cod_data_source_file Loopstra_JSSCBI_1977_576.cif
_cod_data_source_block O3U1
_cod_original_formula_sum 'O3 U1'
_cod_database_code 1527742

loop_
_symmetry_equiv_pos_as_xyz
x,y,z
-x+1/4,-y+1/4,z
x,-y+1/4,-z+1/4
-x+1/4,y,-z+1/4
-x,-y,-z
x-1/4,y-1/4,-z
-x,y-1/4,z-1/4
x-1/4,-y,z-1/4
x,y+1/2,z+1/2
-x+1/4,-y+3/4,z+1/2
x,-y+3/4,-z+3/4
-x+1/4,y+1/2,-z+3/4
-x,-y+1/2,-z+1/2
x-1/4,y+1/4,-z+1/2
-x,y+1/4,z+1/4
x-1/4,-y+1/2,z+1/4
x+1/2,y,z+1/2
-x+3/4,-y+1/4,z+1/2
x+1/2,-y+1/4,-z+3/4
-x+3/4,y,-z+3/4
-x+1/2,-y,-z+1/2
x+1/4,y-1/4,-z+1/2
-x+1/2,y-1/4,z+1/4
x+1/4,-y,z+1/4
x+1/2,y+1/2,z
-x+3/4,-y+3/4,z
x+1/2,-y+3/4,-z+1/4
-x+3/4,y+1/2,-z+1/4
-x+1/2,-y+1/2,-z
x+1/4,y+1/4,-z
-x+1/2,y+1/4,z-1/4
x+1/4,-y+1/2,z-1/4

loop_
_atom_site_label
_atom_site_type_symbol
_atom_site_fract_x
_atom_site_fract_y
_atom_site_fract_z
_atom_site_occupancy
_atom_site_U_iso_or_equiv
O3 O-2 -0.0001 -0.0663 -0.0096 1 0.0
U2 U+6 0.5 0.5 0.5 1 0.0
U1 U+6 0.125 0.3115 0.125 1 0.0
O2 O-2 -0.0284 0.2652 -0.0205 1 0.0
O1 O-2 0.0261 0.4081 0.0258 1 0.0
